data_2242768
loop_
_publ_author_name
'White, Jonathan Michael'
'Brydon, Samuel Charles'
'Fellowes, Thomas'

_publ_section_title
;
 Structures of the hydrate and dihydrate forms of the DNA-binding
 radioprotector methylproamine
;
_journal_coeditor_code SJ5567
_journal_issue 12
_journal_name_full 'Acta Crystallographica Section E'
_journal_page_first 1903
_journal_page_last 1907
_journal_paper_doi 10.1107/S2056989018016791
_journal_volume 74
_journal_year 2018
_chemical_formula_iupac 'C28 H31 N7, 2H2 O1'
_chemical_formula_moiety 'C28 H31 N7, 2(H2 O1)'
_chemical_formula_sum 'C28 H35 N7 O2'
_chemical_formula_weight 501.63
_chemical_name_systematic
;<i>N</i>,<i>N</i>,3-Trimethyl-4-[6-(4-methylpiperazin-1-yl)-1<i>H</i>,3'<i>H</i>-[2,5'-bibenzo[<i>d</i>]imidazol]-2'-yl]aniline
dihydrate
;
_space_group_crystal_system monoclinic
_space_group_IT_number 14
_space_group_name_Hall '-P 2ybc'
_space_group_name_H-M_alt 'P 1 21/c 1'
_symmetry_space_group_name_Hall '-P 2ybc'
_symmetry_space_group_name_H-M 'P 1 21/c 1'
_atom_sites_solution_hydrogens mixed
_audit_creation_method SHELXL-2016/6
_cell_angle_alpha 90
_cell_angle_beta 90.806(3)
_cell_angle_gamma 90
_cell_formula_units_Z 4
_cell_length_a 8.7190(3)
_cell_length_b 12.0891(3)
_cell_length_c 24.6794(7)
_cell_measurement_reflns_used 4889
_cell_measurement_temperature 130.00(10)
_cell_measurement_theta_max 75.0040
_cell_measurement_theta_min 3.5560
_cell_volume 2601.07(13)
_computing_cell_refinement
;
CrysAlisPro (Rigaku OD, 2015)
;
_computing_data_collection
;
CrysAlisPro (Rigaku OD, 2015)
;
_computing_data_reduction
;
CrysAlisPro (Rigaku OD, 2015)
;
_computing_molecular_graphics
;
Crystalmaker (Palmer 2014)
;
_computing_publication_material
;
publCIF (Westrip, 2010)
;
_computing_structure_refinement
;
<i>SHELXL2016/6</i> (Sheldrick, 2015b)
;
_computing_structure_solution
;
SHELXT (Sheldrick, 2015a)
;
_diffrn_ambient_temperature 130.00(10)
_diffrn_detector 'CCD plate'
_diffrn_detector_area_resol_mean 10.2273
_diffrn_measured_fraction_theta_full 1.000
_diffrn_measured_fraction_theta_max 0.984
_diffrn_measurement_device 'four-circle diffractometer'
_diffrn_measurement_device_type 'Rigaku Oxford Diffraction SuperNova, Dual, Cu at zero, Atlas'
_diffrn_measurement_method '\w scans'
_diffrn_radiation_monochromator mirror
_diffrn_radiation_probe x-ray
_diffrn_radiation_type 'Cu K\a'
_diffrn_radiation_wavelength 1.54184
_diffrn_reflns_av_R_equivalents 0.0326
_diffrn_reflns_av_unetI/netI 0.0342
_diffrn_reflns_limit_h_max 10
_diffrn_reflns_limit_h_min -10
_diffrn_reflns_limit_k_max 14
_diffrn_reflns_limit_k_min -15
_diffrn_reflns_limit_l_max 30
_diffrn_reflns_limit_l_min -16
_diffrn_reflns_number 15892
_diffrn_reflns_theta_full 67.684
_diffrn_reflns_theta_max 75.755
_diffrn_reflns_theta_min 3.582
_diffrn_source 'micro-focus sealed X-ray tube'
_exptl_absorpt_coefficient_mu 0.670
_exptl_absorpt_correction_T_max 1.00000
_exptl_absorpt_correction_T_min 0.91065
_exptl_absorpt_correction_type multi-scan
_exptl_absorpt_process_details
;
(CrysAlisPro; Rigaku OD, 2015)
;
_exptl_crystal_colour BROWN
_exptl_crystal_density_diffrn 1.281
_exptl_crystal_description PLATE
_exptl_crystal_F_000 1072
_exptl_crystal_size_max 0.407
_exptl_crystal_size_mid 0.185
_exptl_crystal_size_min 0.036
_refine_diff_density_max 0.205
_refine_diff_density_min -0.244
_refine_ls_extinction_method none
_refine_ls_goodness_of_fit_ref 1.029
_refine_ls_hydrogen_treatment mixed
_refine_ls_matrix_type full
_refine_ls_number_parameters 362
_refine_ls_number_reflns 5318
_refine_ls_number_restraints 0
_refine_ls_restrained_S_all 1.029
_refine_ls_R_factor_all 0.0536
_refine_ls_R_factor_gt 0.0438
_refine_ls_shift/su_max 0.001
_refine_ls_shift/su_mean 0.000
_refine_ls_structure_factor_coef Fsqd
_refine_ls_weighting_details 'w=1/[\s^2^(Fo^2^)+(0.0583P)^2^+0.7255P] where P=(Fo^2^+2Fc^2^)/3'
_refine_ls_weighting_scheme calc
_refine_ls_wR_factor_gt 0.1111
_refine_ls_wR_factor_ref 0.1194
_reflns_number_gt 4425
_reflns_number_total 5318
_reflns_threshold_expression 'I > 2\s(I)'
_cod_data_source_file sj5567sup1.cif
_cod_data_source_block 1_dihydrate
_cod_database_code 2242768
_shelx_space_group_comment
;
The symmetry employed for this shelxl refinement is uniquely defined
by the following loop, which should always be used as a source of
symmetry information in preference to the above space-group names.
They are only intended as comments.
;

loop_
_space_group_symop_operation_xyz
'x, y, z'
'-x, y+1/2, -z+1/2'
'-x, -y, -z'
'x, -y-1/2, z-1/2'

loop_
_atom_site_type_symbol
_atom_site_label
_atom_site_fract_x
_atom_site_fract_y
_atom_site_fract_z
_atom_site_U_iso_or_equiv
_atom_site_adp_type
_atom_site_calc_flag
_atom_site_occupancy
C C1 0.69302(17) 0.17764(11) 0.65874(5) 0.0243(3) Uani d 1
C C2 0.79427(17) 0.11850(12) 0.69258(6) 0.0258(3) Uani d 1
C C3 0.81413(17) 0.00556(12) 0.68405(6) 0.0277(3) Uani d 1
H H3 0.881999 -0.033944 0.707464 0.033 Uiso calc 1
C C4 0.73832(17) -0.05232(12) 0.64241(6) 0.0270(3) Uani d 1
C C5 0.64357(18) 0.00932(12) 0.60713(6) 0.0287(3) Uani d 1
H H5 0.594461 -0.026113 0.577227 0.034 Uiso calc 1
C C6 0.62141(17) 0.12092(12) 0.61563(6) 0.0268(3) Uani d 1
H H6 0.555661 0.160674 0.591572 0.032 Uiso calc 1
C C7 0.65276(17) 0.29433(11) 0.66734(5) 0.0242(3) Uani d 1
C C8 0.56121(17) 0.46080(11) 0.64655(5) 0.0244(3) Uani d 1
C C9 0.49737(18) 0.55453(11) 0.62294(5) 0.0257(3) Uani d 1
H H9 0.479766 0.559215 0.584935 0.031 Uiso calc 1
C C10 0.46019(17) 0.64149(11) 0.65739(6) 0.0253(3) Uani d 1
C C11 0.48861(18) 0.63285(12) 0.71361(6) 0.0281(3) Uani d 1
H H11 0.464455 0.693767 0.736265 0.034 Uiso calc 1
C C12 0.55047(19) 0.53861(12) 0.73678(5) 0.0287(3) Uani d 1
H H12 0.566304 0.533360 0.774861 0.034 Uiso calc 1
C C13 0.58903(17) 0.45133(11) 0.70256(5) 0.0249(3) Uani d 1
C C14 0.38673(17) 0.74118(11) 0.63489(5) 0.0248(3) Uani d 1
C C15 0.27354(17) 0.90514(12) 0.63245(6) 0.0253(3) Uani d 1
C C16 0.21044(18) 1.00914(12) 0.64186(6) 0.0272(3) Uani d 1
H H16 0.196434 1.035778 0.677671 0.033 Uiso calc 1
C C17 0.16846(17) 1.07293(12) 0.59683(6) 0.0287(3) Uani d 1
C C18 0.1847(2) 1.02899(13) 0.54424(6) 0.0330(3) Uani d 1
H H18 0.153195 1.072271 0.513946 0.040 Uiso calc 1
C C19 0.2453(2) 0.92474(13) 0.53543(6) 0.0318(3) Uani d 1
H H19 0.254261 0.896344 0.499724 0.038 Uiso calc 1
C C20 0.29259(18) 0.86253(12) 0.58001(6) 0.0266(3) Uani d 1
C C21 0.2269(2) 1.25553(12) 0.63172(7) 0.0340(3) Uani d 1
H H21A 0.314059 1.266312 0.607004 0.041 Uiso calc 1
H H21B 0.266620 1.219978 0.665212 0.041 Uiso calc 1
C C22 0.1582(2) 1.36723(13) 0.64567(7) 0.0378(4) Uani d 1
H H22A 0.075915 1.357214 0.672463 0.045 Uiso calc 1
H H22B 0.238348 1.415039 0.662181 0.045 Uiso calc 1
C C23 -0.0209(2) 1.34796(14) 0.57307(9) 0.0430(4) Uani d 1
H H23A -0.065811 1.383431 0.540348 0.052 Uiso calc 1
H H23B -0.104284 1.336053 0.599265 0.052 Uiso calc 1
C C24 0.0488(2) 1.23730(13) 0.55780(8) 0.0390(4) Uani d 1
H H24A -0.030972 1.189565 0.541029 0.047 Uiso calc 1
H H24B 0.130560 1.248921 0.530945 0.047 Uiso calc 1
C C25 0.88799(19) 0.17115(13) 0.73735(6) 0.0322(3) Uani d 1
H H25A 0.832606 0.165570 0.771519 0.048 Uiso calc 1
H H25B 0.905626 0.249222 0.728749 0.048 Uiso calc 1
H H25C 0.986732 0.132916 0.740906 0.048 Uiso calc 1
C C26 0.7615(2) -0.21319(13) 0.58283(7) 0.0370(4) Uani d 1
H H26A 0.686373 -0.176899 0.558870 0.056 Uiso calc 1
H H26B 0.739873 -0.292682 0.584254 0.056 Uiso calc 1
H H26C 0.864900 -0.201421 0.568883 0.056 Uiso calc 1
C C27 0.8446(2) -0.22581(13) 0.67654(7) 0.0398(4) Uani d 1
H H27A 0.953129 -0.208560 0.671010 0.060 Uiso calc 1
H H27B 0.828282 -0.305536 0.672196 0.060 Uiso calc 1
H H27C 0.815422 -0.203391 0.713128 0.060 Uiso calc 1
C C28 0.0293(2) 1.52855(14) 0.61022(9) 0.0481(5) Uani d 1
H H28A 0.109769 1.577017 0.624928 0.072 Uiso calc 1
H H28B -0.051069 1.519072 0.637206 0.072 Uiso calc 1
H H28C -0.015043 1.561809 0.577347 0.072 Uiso calc 1
N N1 0.75161(17) -0.16655(10) 0.63700(5) 0.0326(3) Uani d 1
N N2 0.60315(15) 0.35974(10) 0.62531(5) 0.0247(3) Uani d 1
N N3 0.64741(15) 0.34701(10) 0.71470(5) 0.0258(3) Uani d 1
N N4 0.33347(15) 0.82541(9) 0.66670(5) 0.0252(3) Uani d 1
N N5 0.36288(15) 0.75965(10) 0.58267(5) 0.0276(3) Uani d 1
N N6 0.11305(15) 1.18284(10) 0.60580(5) 0.0304(3) Uani d 1
N N7 0.09523(16) 1.42065(11) 0.59706(6) 0.0340(3) Uani d 1
O O1 0.71569(15) 0.55306(10) 0.49523(5) 0.0367(3) Uani d 1
O O2 0.43370(15) 0.65458(9) 0.48653(4) 0.0320(2) Uani d 1
H H1A 0.685(3) 0.481(2) 0.4987(10) 0.064(7) Uiso d 1
H H1B 0.768(4) 0.559(3) 0.4623(13) 0.088(10) Uiso d 1
H H2 0.5989(19) 0.3436(14) 0.5915(7) 0.024(4) Uiso d 1
H H2A 0.413(3) 0.691(2) 0.5155(9) 0.049(6) Uiso d 1
H H2B 0.532(3) 0.631(2) 0.4886(11) 0.079(9) Uiso d 1
H H4A 0.339(2) 0.8289(15) 0.7019(8) 0.029(4) Uiso d 1

loop_
_atom_site_aniso_label
_atom_site_aniso_U_11
_atom_site_aniso_U_22
_atom_site_aniso_U_33
_atom_site_aniso_U_12
_atom_site_aniso_U_13
_atom_site_aniso_U_23
C1 0.0348(7) 0.0171(6) 0.0212(6) 0.0013(5) 0.0027(5) 0.0007(5)
C2 0.0335(7) 0.0217(7) 0.0222(6) -0.0003(6) 0.0013(5) 0.0005(5)
C3 0.0346(7) 0.0222(7) 0.0262(7) 0.0041(6) -0.0018(6) 0.0027(5)
C4 0.0350(7) 0.0191(7) 0.0269(7) 0.0020(5) 0.0028(6) 0.0002(5)
C5 0.0392(8) 0.0214(7) 0.0256(7) 0.0006(6) -0.0029(6) -0.0029(5)
C6 0.0367(7) 0.0211(7) 0.0226(6) 0.0037(6) -0.0010(5) 0.0005(5)
C7 0.0345(7) 0.0182(6) 0.0199(6) 0.0004(5) 0.0013(5) 0.0017(5)
C8 0.0369(7) 0.0177(6) 0.0186(6) -0.0003(5) 0.0027(5) -0.0012(5)
C9 0.0418(8) 0.0188(6) 0.0163(6) 0.0023(6) 0.0001(5) 0.0002(5)
C10 0.0382(7) 0.0169(6) 0.0207(6) 0.0011(5) -0.0001(5) -0.0002(5)
C11 0.0459(8) 0.0182(6) 0.0201(7) 0.0032(6) 0.0001(6) -0.0030(5)
C12 0.0477(8) 0.0227(7) 0.0156(6) 0.0038(6) 0.0000(6) -0.0002(5)
C13 0.0390(7) 0.0171(6) 0.0186(6) 0.0010(5) 0.0003(5) 0.0018(5)
C14 0.0389(7) 0.0174(6) 0.0181(6) 0.0006(5) 0.0004(5) -0.0016(5)
C15 0.0350(7) 0.0190(6) 0.0219(7) 0.0001(5) -0.0005(5) 0.0015(5)
C16 0.0379(7) 0.0194(6) 0.0243(7) 0.0014(6) 0.0019(5) -0.0011(5)
C17 0.0333(7) 0.0193(7) 0.0335(8) 0.0008(6) -0.0003(6) 0.0014(6)
C18 0.0475(9) 0.0232(7) 0.0282(7) 0.0007(6) -0.0072(6) 0.0053(6)
C19 0.0495(9) 0.0242(7) 0.0216(7) 0.0020(6) -0.0041(6) -0.0009(5)
C20 0.0392(8) 0.0189(6) 0.0217(7) 0.0002(6) -0.0011(6) -0.0002(5)
C21 0.0434(9) 0.0213(7) 0.0369(8) 0.0041(6) -0.0054(7) -0.0022(6)
C22 0.0536(10) 0.0219(7) 0.0381(9) 0.0051(7) 0.0041(7) -0.0010(6)
C23 0.0373(8) 0.0280(8) 0.0634(12) 0.0063(7) -0.0037(8) 0.0076(8)
C24 0.0429(9) 0.0237(7) 0.0498(10) 0.0025(7) -0.0131(7) 0.0034(7)
C25 0.0402(8) 0.0264(7) 0.0297(8) 0.0028(6) -0.0055(6) -0.0016(6)
C26 0.0538(10) 0.0215(7) 0.0358(8) 0.0046(7) 0.0007(7) -0.0045(6)
C27 0.0573(10) 0.0217(7) 0.0403(9) 0.0090(7) -0.0062(8) 0.0018(6)
C28 0.0591(11) 0.0256(8) 0.0598(12) 0.0146(8) 0.0114(9) 0.0020(8)
N1 0.0474(8) 0.0185(6) 0.0318(7) 0.0049(5) -0.0021(6) -0.0010(5)
N2 0.0410(7) 0.0173(5) 0.0158(6) 0.0035(5) 0.0012(5) -0.0006(4)
N3 0.0420(7) 0.0171(5) 0.0184(5) 0.0017(5) 0.0010(5) 0.0012(4)
N4 0.0411(7) 0.0170(5) 0.0175(6) 0.0026(5) 0.0007(5) -0.0003(4)
N5 0.0446(7) 0.0185(6) 0.0198(6) 0.0031(5) -0.0013(5) -0.0006(4)
N6 0.0355(6) 0.0193(6) 0.0362(7) 0.0027(5) -0.0012(5) 0.0027(5)
N7 0.0397(7) 0.0197(6) 0.0429(8) 0.0059(5) 0.0069(6) 0.0029(5)
O1 0.0456(6) 0.0286(6) 0.0360(6) 0.0002(5) 0.0037(5) -0.0011(5)
O2 0.0499(7) 0.0276(5) 0.0186(5) 0.0081(5) -0.0014(4) -0.0036(4)

loop_
_atom_type_symbol
_atom_type_description
_atom_type_scat_dispersion_real
_atom_type_scat_dispersion_imag
_atom_type_scat_source
C C 0.0181 0.0091 'International Tables Vol C Tables 4.2.6.8 and 6.1.1.4'
H H 0.0000 0.0000 'International Tables Vol C Tables 4.2.6.8 and 6.1.1.4'
N N 0.0311 0.0180 'International Tables Vol C Tables 4.2.6.8 and 6.1.1.4'
O O 0.0492 0.0322 'International Tables Vol C Tables 4.2.6.8 and 6.1.1.4'

loop_
_geom_angle_atom_site_label_1
_geom_angle_atom_site_label_2
_geom_angle_atom_site_label_3
_geom_angle
_geom_angle_publ_flag
C2 C1 C6 118.14(12) ?
C2 C1 C7 123.56(13) ?
C6 C1 C7 118.25(13) ?
C3 C2 C1 119.22(13) ?
C3 C2 C25 117.25(13) ?
C1 C2 C25 123.50(13) ?
C2 C3 C4 122.83(13) ?
C2 C3 H3 118.6 ?
C4 C3 H3 118.6 ?
N1 C4 C3 121.77(13) ?
N1 C4 C5 121.03(13) ?
C3 C4 C5 117.17(13) ?
C6 C5 C4 120.44(13) ?
C6 C5 H5 119.8 ?
C4 C5 H5 119.8 ?
C5 C6 C1 122.07(13) ?
C5 C6 H6 119.0 ?
C1 C6 H6 119.0 ?
N3 C7 N2 111.95(12) ?
N3 C7 C1 126.63(12) ?
N2 C7 C1 121.22(12) ?
N2 C8 C9 132.08(13) ?
N2 C8 C13 104.98(12) ?
C9 C8 C13 122.86(12) ?
C8 C9 C10 117.10(12) ?
C8 C9 H9 121.4 ?
C10 C9 H9 121.4 ?
C9 C10 C11 120.36(13) ?
C9 C10 C14 119.47(12) ?
C11 C10 C14 120.14(12) ?
C12 C11 C10 122.06(13) ?
C12 C11 H11 119.0 ?
C10 C11 H11 119.0 ?
C11 C12 C13 117.98(13) ?
C11 C12 H12 121.0 ?
C13 C12 H12 121.0 ?
N3 C13 C12 130.21(13) ?
N3 C13 C8 110.09(12) ?
C12 C13 C8 119.61(13) ?
N5 C14 N4 112.53(12) ?
N5 C14 C10 124.66(13) ?
N4 C14 C10 122.81(12) ?
N4 C15 C16 132.48(13) ?
N4 C15 C20 105.04(12) ?
C16 C15 C20 122.44(13) ?
C15 C16 C17 117.71(13) ?
C15 C16 H16 121.1 ?
C17 C16 H16 121.1 ?
C16 C17 C18 119.68(13) ?
C16 C17 N6 118.32(13) ?
C18 C17 N6 121.99(13) ?
C19 C18 C17 122.03(14) ?
C19 C18 H18 119.0 ?
C17 C18 H18 119.0 ?
C18 C19 C20 118.53(14) ?
C18 C19 H19 120.7 ?
C20 C19 H19 120.7 ?
N5 C20 C19 130.40(13) ?
N5 C20 C15 110.05(12) ?
C19 C20 C15 119.54(13) ?
N6 C21 C22 111.44(14) ?
N6 C21 H21A 109.3 ?
C22 C21 H21A 109.3 ?
N6 C21 H21B 109.3 ?
C22 C21 H21B 109.3 ?
H21A C21 H21B 108.0 ?
N7 C22 C21 110.56(14) ?
N7 C22 H22A 109.5 ?
C21 C22 H22A 109.5 ?
N7 C22 H22B 109.5 ?
C21 C22 H22B 109.5 ?
H22A C22 H22B 108.1 ?
N7 C23 C24 110.66(14) ?
N7 C23 H23A 109.5 ?
C24 C23 H23A 109.5 ?
N7 C23 H23B 109.5 ?
C24 C23 H23B 109.5 ?
H23A C23 H23B 108.1 ?
N6 C24 C23 110.25(15) ?
N6 C24 H24A 109.6 ?
C23 C24 H24A 109.6 ?
N6 C24 H24B 109.6 ?
C23 C24 H24B 109.6 ?
H24A C24 H24B 108.1 ?
C2 C25 H25A 109.5 ?
C2 C25 H25B 109.5 ?
H25A C25 H25B 109.5 ?
C2 C25 H25C 109.5 ?
H25A C25 H25C 109.5 ?
H25B C25 H25C 109.5 ?
N1 C26 H26A 109.5 ?
N1 C26 H26B 109.5 ?
H26A C26 H26B 109.5 ?
N1 C26 H26C 109.5 ?
H26A C26 H26C 109.5 ?
H26B C26 H26C 109.5 ?
N1 C27 H27A 109.5 ?
N1 C27 H27B 109.5 ?
H27A C27 H27B 109.5 ?
N1 C27 H27C 109.5 ?
H27A C27 H27C 109.5 ?
H27B C27 H27C 109.5 ?
N7 C28 H28A 109.5 ?
N7 C28 H28B 109.5 ?
H28A C28 H28B 109.5 ?
N7 C28 H28C 109.5 ?
H28A C28 H28C 109.5 ?
H28B C28 H28C 109.5 ?
C4 N1 C27 118.18(13) y
C4 N1 C26 118.60(13) y
C27 N1 C26 112.78(13) y
C7 N2 C8 107.81(11) ?
C7 N2 H2 127.9(12) ?
C8 N2 H2 124.2(12) ?
C7 N3 C13 105.17(11) ?
C14 N4 C15 107.25(12) ?
C14 N4 H4A 126.4(12) ?
C15 N4 H4A 126.3(12) ?
C14 N5 C20 105.13(12) ?
C17 N6 C24 114.80(13) y
C17 N6 C21 113.32(12) y
C24 N6 C21 109.48(12) y
C23 N7 C22 108.50(13) ?
C23 N7 C28 110.72(14) ?
C22 N7 C28 110.83(14) ?
H1A O1 H1B 108(2) ?
H2A O2 H2B 109(2) ?

loop_
_geom_bond_atom_site_label_1
_geom_bond_atom_site_label_2
_geom_bond_distance
_geom_bond_publ_flag
C1 C2 1.403(2) ?
C1 C6 1.405(2) ?
C1 C7 1.4698(18) y
C2 C3 1.393(2) ?
C2 C25 1.506(2) ?
C3 C4 1.401(2) ?
C3 H3 0.9500 ?
C4 N1 1.3923(18) y
C4 C5 1.406(2) ?
C5 C6 1.379(2) ?
C5 H5 0.9500 ?
C6 H6 0.9500 ?
C7 N2 1.3695(17) y
C7 N3 1.3325(18) y
C8 N2 1.3808(17) ?
C8 C9 1.3871(19) ?
C8 C13 1.4047(19) ?
C9 C10 1.3931(19) ?
C9 H9 0.9500 ?
C10 C11 1.410(2) ?
C10 C14 1.4701(19) y
C11 C12 1.381(2) ?
C11 H11 0.9500 ?
C12 C13 1.3957(19) ?
C12 H12 0.9500 ?
C13 N3 1.3910(18) ?
C14 N4 1.3708(18) y
C14 N5 1.3215(18) y
C15 N4 1.3799(18) ?
C15 C16 1.393(2) ?
C15 C20 1.4051(19) ?
C16 C17 1.397(2) ?
C16 H16 0.9500 ?
C17 C18 1.412(2) ?
C17 N6 1.4321(19) y
C18 C19 1.385(2) ?
C18 H18 0.9500 ?
C19 C20 1.390(2) ?
C19 H19 0.9500 ?
C20 N5 1.3877(19) ?
C21 N6 1.466(2) ?
C21 C22 1.519(2) ?
C21 H21A 0.9900 ?
C21 H21B 0.9900 ?
C22 N7 1.463(2) ?
C22 H22A 0.9900 ?
C22 H22B 0.9900 ?
C23 N7 1.460(2) ?
C23 C24 1.519(2) ?
C23 H23A 0.9900 ?
C23 H23B 0.9900 ?
C24 N6 1.460(2) ?
C24 H24A 0.9900 ?
C24 H24B 0.9900 ?
C25 H25A 0.9800 ?
C25 H25B 0.9800 ?
C25 H25C 0.9800 ?
C26 N1 1.455(2) ?
C26 H26A 0.9800 ?
C26 H26B 0.9800 ?
C26 H26C 0.9800 ?
C27 N1 1.449(2) ?
C27 H27A 0.9800 ?
C27 H27B 0.9800 ?
C27 H27C 0.9800 ?
C28 N7 1.464(2) ?
C28 H28A 0.9800 ?
C28 H28B 0.9800 ?
C28 H28C 0.9800 ?
N2 H2 0.856(18) ?
N4 H4A 0.870(19) ?
O1 H1A 0.91(3) ?
O1 H1B 0.94(3) ?
O2 H2A 0.86(2) ?
O2 H2B 0.90(3) ?

loop_
_geom_hbond_atom_site_label_D
_geom_hbond_atom_site_label_H
_geom_hbond_atom_site_label_A
_geom_hbond_site_symmetry_A
_geom_hbond_distance_DH
_geom_hbond_distance_HA
_geom_hbond_distance_DA
_geom_hbond_angle_DHA
C23 H23B N2 1_465 0.99 2.65 3.542(2) 149.2
O1 H1A O2 3_666 0.91(3) 1.98(3) 2.8665(17) 164(2)
O1 H1B N7 3_676 0.94(3) 1.91(3) 2.8482(18) 170(3)
N2 H2 O2 3_666 0.856(18) 1.944(18) 2.7797(15) 165.0(17)
O2 H2A N5 . 0.86(2) 1.91(2) 2.7685(16) 175(2)
O2 H2B O1 . 0.90(3) 1.86(3) 2.7537(18) 168(3)
N4 H4A N3 2_656 0.870(19) 2.072(19) 2.9411(16) 176.7(17)

loop_
_geom_torsion_atom_site_label_1
_geom_torsion_atom_site_label_2
_geom_torsion_atom_site_label_3
_geom_torsion_atom_site_label_4
_geom_torsion
_geom_torsion_publ_flag
C6 C1 C2 C3 -3.2(2) ?
C7 C1 C2 C3 174.06(13) ?
C6 C1 C2 C25 174.91(14) ?
C7 C1 C2 C25 -7.8(2) ?
C1 C2 C3 C4 0.8(2) ?
C25 C2 C3 C4 -177.47(14) ?
C2 C3 C4 N1 -175.39(14) ?
C2 C3 C4 C5 2.5(2) ?
N1 C4 C5 C6 174.59(14) ?
C3 C4 C5 C6 -3.3(2) ?
C4 C5 C6 C1 0.9(2) ?
C2 C1 C6 C5 2.4(2) ?
C7 C1 C6 C5 -175.00(14) ?
C2 C1 C7 N3 -30.0(2) y
C6 C1 C7 N3 147.26(15) y
C2 C1 C7 N2 155.44(14) y
C6 C1 C7 N2 -27.3(2) y
N2 C8 C9 C10 176.15(15) ?
C13 C8 C9 C10 -0.1(2) ?
C8 C9 C10 C11 0.5(2) ?
C8 C9 C10 C14 -177.65(13) ?
C9 C10 C11 C12 -1.4(2) ?
C14 C10 C11 C12 176.79(15) ?
C10 C11 C12 C13 1.7(2) ?
C11 C12 C13 N3 -177.60(15) ?
C11 C12 C13 C8 -1.3(2) ?
N2 C8 C13 N3 0.38(17) ?
C9 C8 C13 N3 177.53(14) ?
N2 C8 C13 C12 -176.59(14) ?
C9 C8 C13 C12 0.6(2) ?
C9 C10 C14 N5 -5.7(2) y
C11 C10 C14 N5 176.15(15) ?
C9 C10 C14 N4 173.54(14) y
C11 C10 C14 N4 -4.6(2) ?
N4 C15 C16 C17 176.01(15) ?
C20 C15 C16 C17 -1.4(2) ?
C15 C16 C17 C18 2.7(2) ?
C15 C16 C17 N6 -175.89(13) ?
C16 C17 C18 C19 -1.7(2) ?
N6 C17 C18 C19 176.81(15) ?
C17 C18 C19 C20 -0.7(3) ?
C18 C19 C20 N5 -176.53(16) ?
C18 C19 C20 C15 2.0(2) ?
N4 C15 C20 N5 -0.20(17) ?
C16 C15 C20 N5 177.83(14) ?
N4 C15 C20 C19 -178.99(14) ?
C16 C15 C20 C19 -1.0(2) ?
N6 C21 C22 N7 -57.69(19) ?
N7 C23 C24 N6 60.2(2) ?
C3 C4 N1 C27 1.2(2) y
C5 C4 N1 C27 -176.68(15) ?
C3 C4 N1 C26 -141.25(15) ?
C5 C4 N1 C26 40.9(2) y
N3 C7 N2 C8 -0.72(17) ?
C1 C7 N2 C8 174.58(13) ?
C9 C8 N2 C7 -176.60(16) ?
C13 C8 N2 C7 0.18(16) ?
N2 C7 N3 C13 0.92(17) ?
C1 C7 N3 C13 -174.06(14) ?
C12 C13 N3 C7 175.75(16) ?
C8 C13 N3 C7 -0.79(17) ?
N5 C14 N4 C15 -1.25(18) ?
C10 C14 N4 C15 179.45(13) ?
C16 C15 N4 C14 -176.92(16) ?
C20 C15 N4 C14 0.83(16) ?
N4 C14 N5 C20 1.09(17) ?
C10 C14 N5 C20 -179.62(14) ?
C19 C20 N5 C14 178.09(17) ?
C15 C20 N5 C14 -0.53(17) ?
C16 C17 N6 C24 -170.61(14) y
C18 C17 N6 C24 10.8(2) ?
C16 C17 N6 C21 62.58(19) y
C18 C17 N6 C21 -115.97(17) ?
C23 C24 N6 C17 174.17(14) ?
C23 C24 N6 C21 -57.08(18) ?
C22 C21 N6 C17 -174.13(13) ?
C22 C21 N6 C24 56.31(18) ?
C24 C23 N7 C22 -59.96(19) ?
C24 C23 N7 C28 178.21(15) ?
C21 C22 N7 C23 58.40(18) ?
C21 C22 N7 C28 -179.83(15) ?

_cod_database_fobs_code 2242768
